data_4510065
loop_
_publ_author_name
'Lee, Jackson J.'
'Sobolev, Alexandre N.'
'Turner, Michael J.'
'Fuller, Rebecca O.'
'Iversen, Bo B.'
'Koutsantonis, George A.'
'Spackman, Mark A.'

_publ_section_title
;
 Molecular Imprisonment: Host Response to Guest Location, Orientation, and
 Dynamics in Clathrates of Dianin&#x2019;s Compound
;
_journal_issue 3
_journal_name_full 'Crystal Growth &amp; Design'
_journal_page_first 1296
_journal_paper_doi 10.1021/cg4018129
_journal_volume 14
_journal_year 2014
_chemical_formula_moiety '6(C18 H20 O2), C Cl4'
_chemical_formula_sum 'C109 H120 Cl4 O12'
_chemical_formula_weight 1763.84
_chemical_name_systematic
;
  4-p-Hydroxyphenyl-2,2,4-trimethylchroman carbon tetrachloride clathrate
;
_space_group_crystal_system trigonal
_space_group_IT_number 148
_space_group_name_Hall '-R 3'
_space_group_name_H-M_alt 'R -3 :H'
_symmetry_space_group_name_Hall '-R 3'
_symmetry_space_group_name_H-M 'R -3 :H'
_atom_sites_solution_hydrogens geom
_audit_creation_method SHELXL-2013
_cell_angle_alpha 90
_cell_angle_beta 90
_cell_angle_gamma 120
_cell_formula_units_Z 3
_cell_length_a 26.8671(8)
_cell_length_b 26.8671
_cell_length_c 10.8701(2)
_cell_measurement_reflns_used 15255
_cell_measurement_temperature 100(2)
_cell_measurement_theta_max 32.09
_cell_measurement_theta_min 2.97
_cell_volume 6795.3(2)
_computing_cell_refinement
;
CrysAlisPro, Oxford Diffraction Ltd.,
Version 1.171.33.52 (release 06-11-2009 CrysAlis171 .NET)
(compiled Nov  6 2009,16:24:50)
;
_computing_data_collection
;
CrysAlisPro, Oxford Diffraction Ltd.,
Version 1.171.33.52 (release 06-11-2009 CrysAlis171 .NET)
(compiled Nov  6 2009,16:24:50)
;
_computing_data_reduction
;
CrysAlisPro, Oxford Diffraction Ltd.,
Version 1.171.33.52 (release 06-11-2009 CrysAlis171 .NET)
(compiled Nov  6 2009,16:24:50)
;
_computing_molecular_graphics 'CrystalExplorer 3.2 (Wolff, et al., 2013'
_computing_publication_material 'SHELXL-2013 (Sheldrick, 2013)'
_computing_structure_refinement 'SHELXL-2013 (Sheldrick, 2013)'
_computing_structure_solution 'SHELXS-2013 (Sheldrick, 2013)'
_diffrn_ambient_temperature 100(2)
_diffrn_detector_area_resol_mean 16.0009
_diffrn_measured_fraction_theta_full 0.999
_diffrn_measured_fraction_theta_max 0.953
_diffrn_measurement_device_type 'Oxford Diffraction Xcalibur-S, Sapphire3 CCD'
_diffrn_measurement_method '\w scans'
_diffrn_radiation_monochromator graphite
_diffrn_radiation_source 'normal-focus sealed tube'
_diffrn_radiation_type MoK\a
_diffrn_radiation_wavelength 0.71073
_diffrn_reflns_av_R_equivalents 0.0201
_diffrn_reflns_av_unetI/netI 0.0187
_diffrn_reflns_Laue_measured_fraction_full 0.999
_diffrn_reflns_Laue_measured_fraction_max 0.953
_diffrn_reflns_limit_h_max 38
_diffrn_reflns_limit_h_min -38
_diffrn_reflns_limit_k_max 38
_diffrn_reflns_limit_k_min -36
_diffrn_reflns_limit_l_max 16
_diffrn_reflns_limit_l_min -15
_diffrn_reflns_number 25966
_diffrn_reflns_point_group_measured_fraction_full 0.999
_diffrn_reflns_point_group_measured_fraction_max 0.953
_diffrn_reflns_theta_full 30.000
_diffrn_reflns_theta_max 32.213
_diffrn_reflns_theta_min 2.979
_exptl_absorpt_coefficient_mu 0.196
_exptl_absorpt_correction_T_max 1.00000
_exptl_absorpt_correction_T_min 0.98296
_exptl_absorpt_correction_type multi-scan
_exptl_absorpt_process_details
;
CrysAlisPro, Oxford Diffraction Ltd.,
Version 1.171.33.52 (release 06-11-2009 CrysAlis171 .NET)
(compiled Nov  6 2009,16:24:50)
Empirical absorption correction using spherical harmonics,
 implemented in SCALE3 ABSPACK scaling algorithm.
;
_exptl_crystal_colour colorless
_exptl_crystal_density_diffrn 1.293
_exptl_crystal_description prism
_exptl_crystal_F_000 2814
_exptl_crystal_size_max 0.310
_exptl_crystal_size_mid 0.230
_exptl_crystal_size_min 0.190
_refine_diff_density_max 0.545
_refine_diff_density_min -0.418
_refine_diff_density_rms 0.054
_refine_ls_extinction_method none
_refine_ls_goodness_of_fit_ref 1.001
_refine_ls_hydrogen_treatment constr
_refine_ls_matrix_type full
_refine_ls_number_parameters 196
_refine_ls_number_reflns 5090
_refine_ls_number_restraints 1
_refine_ls_restrained_S_all 1.001
_refine_ls_R_factor_all 0.0465
_refine_ls_R_factor_gt 0.0397
_refine_ls_shift/su_max 0.000
_refine_ls_shift/su_mean 0.000
_refine_ls_structure_factor_coef Fsqd
_refine_ls_weighting_details 'w=1/[\s^2^(Fo^2^)+(0.0700P)^2^+5.4000P] where P=(Fo^2^+2Fc^2^)/3'
_refine_ls_weighting_scheme calc
_refine_ls_wR_factor_gt 0.1118
_refine_ls_wR_factor_ref 0.1146
_reflns_Friedel_coverage 0.000
_reflns_number_gt 4291
_reflns_number_total 5090
_reflns_threshold_expression 'I > 2\s(I)'
_cod_data_source_file cg4018129_si_002.cif
_cod_data_source_block 973705
_cod_original_cell_volume 6795.3(4)
_cod_database_code 4510065
_shelx_space_group_comment
;
The symmetry employed for this shelxl refinement is uniquely defined
by the following loop, which should always be used as a source of
symmetry information in preference to the above space-group names.
They are only intended as comments.
;
_shelx_estimated_absorpt_t_min 0.942
_shelx_estimated_absorpt_t_max 0.964
_shelxl_version_number 2013-4

loop_
_space_group_symop_operation_xyz
'x, y, z'
'-y, x-y, z'
'-x+y, -x, z'
'x+2/3, y+1/3, z+1/3'
'-y+2/3, x-y+1/3, z+1/3'
'-x+y+2/3, -x+1/3, z+1/3'
'x+1/3, y+2/3, z+2/3'
'-y+1/3, x-y+2/3, z+2/3'
'-x+y+1/3, -x+2/3, z+2/3'
'-x, -y, -z'
'y, -x+y, -z'
'x-y, x, -z'
'-x+2/3, -y+1/3, -z+1/3'
'y+2/3, -x+y+1/3, -z+1/3'
'x-y+2/3, x+1/3, -z+1/3'
'-x+1/3, -y+2/3, -z+2/3'
'y+1/3, -x+y+2/3, -z+2/3'
'x-y+1/3, x+2/3, -z+2/3'

loop_
_atom_site_label
_atom_site_type_symbol
_atom_site_fract_x
_atom_site_fract_y
_atom_site_fract_z
_atom_site_U_iso_or_equiv
_atom_site_adp_type
_atom_site_occupancy
_atom_site_site_symmetry_order
_atom_site_calc_flag
_atom_site_refinement_flags_posn
_atom_site_refinement_flags_adp
_atom_site_refinement_flags_occupancy
O1 O 0.06554(4) 0.11958(3) 0.48422(7) 0.02341(17) Uani 1 1 d . . .
H1 H 0.0844 0.1021 0.4900 0.035 Uiso 1 1 calc R U .
O2 O 0.08817(3) 0.26270(3) -0.12956(6) 0.01517(14) Uani 1 1 d . . .
C1 C 0.11162(4) 0.22583(4) -0.09646(8) 0.01279(16) Uani 1 1 d . . .
C2 C 0.08802(4) 0.29877(4) -0.04096(8) 0.01265(16) Uani 1 1 d . . .
C3 C 0.12039(4) 0.31313(4) 0.06760(8) 0.01187(15) Uani 1 1 d . . .
C4 C 0.15851(4) 0.28773(4) 0.09812(8) 0.01145(15) Uani 1 1 d . . .
C5 C 0.16605(4) 0.26057(4) -0.02025(8) 0.01286(16) Uani 1 1 d . . .
H5A H 0.1952 0.2917 -0.0726 0.015 Uiso 1 1 calc R U .
H5B H 0.1814 0.2351 0.0026 0.015 Uiso 1 1 calc R U .
C6 C 0.21916(4) 0.33656(4) 0.13476(9) 0.01605(17) Uani 1 1 d . . .
H6A H 0.2352 0.3647 0.0679 0.024 Uiso 1 1 calc R U .
H6B H 0.2442 0.3204 0.1501 0.024 Uiso 1 1 calc R U .
H6C H 0.2165 0.3555 0.2095 0.024 Uiso 1 1 calc R U .
C7 C 0.11775(4) 0.35317(4) 0.14620(8) 0.01440(16) Uani 1 1 d . . .
H7 H 0.1399 0.3640 0.2196 0.017 Uiso 1 1 calc R U .
C8 C 0.08384(4) 0.37748(4) 0.12027(9) 0.01661(17) Uani 1 1 d . . .
H8 H 0.0827 0.4042 0.1756 0.020 Uiso 1 1 calc R U .
C9 C 0.05154(4) 0.36217(4) 0.01214(9) 0.01680(18) Uani 1 1 d . . .
H9 H 0.0280 0.3783 -0.0063 0.020 Uiso 1 1 calc R U .
C10 C 0.05393(4) 0.32343(4) -0.06827(9) 0.01503(17) Uani 1 1 d . . .
H10 H 0.0323 0.3135 -0.1424 0.018 Uiso 1 1 calc R U .
C11 C 0.13378(4) 0.24394(4) 0.20431(8) 0.01166(15) Uani 1 1 d . . .
C12 C 0.16346(4) 0.21638(4) 0.24514(8) 0.01433(16) Uani 1 1 d . . .
H12 H 0.1991 0.2258 0.2079 0.017 Uiso 1 1 calc R U .
C13 C 0.14192(4) 0.17561(4) 0.33891(8) 0.01624(17) Uani 1 1 d . . .
H13 H 0.1628 0.1576 0.3651 0.019 Uiso 1 1 calc R U .
C14 C 0.08968(4) 0.16128(4) 0.39408(8) 0.01507(17) Uani 1 1 d . . .
C15 C 0.05997(4) 0.18873(4) 0.35728(8) 0.01467(17) Uani 1 1 d . . .
H15 H 0.0247 0.1798 0.3959 0.018 Uiso 1 1 calc R U .
C16 C 0.08215(4) 0.22951(4) 0.26320(8) 0.01315(16) Uani 1 1 d . . .
H16 H 0.0615 0.2480 0.2385 0.016 Uiso 1 1 calc R U .
C17 C 0.12722(4) 0.20947(4) -0.21836(8) 0.01765(18) Uani 1 1 d . . .
H17A H 0.0923 0.1871 -0.2674 0.026 Uiso 1 1 calc R U .
H17B H 0.1455 0.1863 -0.2030 0.026 Uiso 1 1 calc R U .
H17C H 0.1539 0.2444 -0.2633 0.026 Uiso 1 1 calc R U .
C18 C 0.06429(4) 0.17266(4) -0.03203(8) 0.01623(17) Uani 1 1 d . . .
H18A H 0.0311 0.1529 -0.0870 0.024 Uiso 1 1 calc R U .
H18B H 0.0527 0.1843 0.0432 0.024 Uiso 1 1 calc R U .
H18C H 0.0787 0.1467 -0.0109 0.024 Uiso 1 1 calc R U .
Cl1 Cl 0.0000 0.0000 -0.0151(3) 0.0288(5) Uani 0.5 3 d DS T P
Cl2 Cl 0.01737(3) 0.06834(2) 0.20088(5) 0.02727(12) Uani 0.5 1 d D . P
C0 C 0.0000 0.0000 0.1464(3) 0.0157(5) Uani 0.5 3 d DS T P

loop_
_atom_site_aniso_label
_atom_site_aniso_U_11
_atom_site_aniso_U_22
_atom_site_aniso_U_33
_atom_site_aniso_U_23
_atom_site_aniso_U_13
_atom_site_aniso_U_12
O1 0.0302(4) 0.0195(3) 0.0182(3) 0.0074(3) 0.0018(3) 0.0107(3)
O2 0.0182(3) 0.0157(3) 0.0147(3) -0.0030(2) -0.0044(2) 0.0108(3)
C1 0.0133(4) 0.0129(4) 0.0130(3) -0.0010(3) -0.0005(3) 0.0071(3)
C2 0.0121(4) 0.0115(4) 0.0139(4) 0.0006(3) 0.0003(3) 0.0055(3)
C3 0.0112(3) 0.0118(4) 0.0129(3) 0.0012(3) 0.0008(3) 0.0059(3)
C4 0.0108(3) 0.0117(4) 0.0119(3) -0.0005(3) -0.0005(3) 0.0057(3)
C5 0.0115(4) 0.0144(4) 0.0127(4) -0.0006(3) 0.0008(3) 0.0066(3)
C6 0.0123(4) 0.0143(4) 0.0193(4) -0.0014(3) -0.0024(3) 0.0050(3)
C7 0.0165(4) 0.0142(4) 0.0139(4) 0.0003(3) 0.0012(3) 0.0087(3)
C8 0.0189(4) 0.0153(4) 0.0187(4) 0.0014(3) 0.0034(3) 0.0109(3)
C9 0.0154(4) 0.0161(4) 0.0219(4) 0.0039(3) 0.0026(3) 0.0100(3)
C10 0.0126(4) 0.0147(4) 0.0180(4) 0.0022(3) -0.0011(3) 0.0070(3)
C11 0.0122(4) 0.0121(4) 0.0111(3) -0.0011(3) -0.0011(3) 0.0064(3)
C12 0.0151(4) 0.0164(4) 0.0143(4) -0.0002(3) 0.0000(3) 0.0099(3)
C13 0.0201(4) 0.0179(4) 0.0153(4) 0.0007(3) -0.0008(3) 0.0129(4)
C14 0.0181(4) 0.0141(4) 0.0124(4) 0.0012(3) -0.0005(3) 0.0075(3)
C15 0.0135(4) 0.0162(4) 0.0135(4) 0.0005(3) 0.0004(3) 0.0069(3)
C16 0.0129(4) 0.0146(4) 0.0135(4) -0.0001(3) -0.0006(3) 0.0079(3)
C17 0.0192(4) 0.0199(4) 0.0141(4) -0.0032(3) -0.0001(3) 0.0099(4)
C18 0.0141(4) 0.0137(4) 0.0176(4) -0.0001(3) 0.0001(3) 0.0044(3)
Cl1 0.0335(2) 0.0335(2) 0.0193(16) 0.000 0.000 0.01675(12)
Cl2 0.0374(3) 0.0158(2) 0.0290(3) -0.00414(17) -0.0053(2) 0.0136(2)
C0 0.0141(8) 0.0141(8) 0.0188(14) 0.000 0.000 0.0071(4)

loop_
_atom_type_symbol
_atom_type_description
_atom_type_scat_dispersion_real
_atom_type_scat_dispersion_imag
_atom_type_scat_source
C C 0.0033 0.0016 'International Tables Vol C Tables 4.2.6.8 and 6.1.1.4'
H H 0.0000 0.0000 'International Tables Vol C Tables 4.2.6.8 and 6.1.1.4'
O O 0.0106 0.0060 'International Tables Vol C Tables 4.2.6.8 and 6.1.1.4'
Cl Cl 0.1484 0.1585 'International Tables Vol C Tables 4.2.6.8 and 6.1.1.4'

loop_
_geom_angle_atom_site_label_1
_geom_angle_atom_site_label_2
_geom_angle_atom_site_label_3
_geom_angle
_geom_angle_site_symmetry_1
_geom_angle_site_symmetry_3
C14 O1 H1 109.5 . .
C2 O2 C1 117.54(7) . .
O2 C1 C17 104.85(7) . .
O2 C1 C5 108.97(7) . .
C17 C1 C5 109.36(7) . .
O2 C1 C18 107.93(7) . .
C17 C1 C18 110.52(7) . .
C5 C1 C18 114.72(7) . .
O2 C2 C3 124.54(8) . .
O2 C2 C10 114.77(7) . .
C3 C2 C10 120.64(8) . .
C2 C3 C7 117.49(8) . .
C2 C3 C4 121.58(7) . .
C7 C3 C4 120.90(7) . .
C3 C4 C11 112.02(7) . .
C3 C4 C5 107.87(7) . .
C11 C4 C5 111.85(7) . .
C3 C4 C6 109.56(7) . .
C11 C4 C6 108.87(7) . .
C5 C4 C6 106.50(7) . .
C1 C5 C4 115.46(7) . .
C1 C5 H5A 108.4 . .
C4 C5 H5A 108.4 . .
C1 C5 H5B 108.4 . .
C4 C5 H5B 108.4 . .
H5A C5 H5B 107.5 . .
C4 C6 H6A 109.5 . .
C4 C6 H6B 109.5 . .
H6A C6 H6B 109.5 . .
C4 C6 H6C 109.5 . .
H6A C6 H6C 109.5 . .
H6B C6 H6C 109.5 . .
C8 C7 C3 122.23(8) . .
C8 C7 H7 118.9 . .
C3 C7 H7 118.9 . .
C7 C8 C9 119.31(8) . .
C7 C8 H8 120.3 . .
C9 C8 H8 120.3 . .
C10 C9 C8 119.84(8) . .
C10 C9 H9 120.1 . .
C8 C9 H9 120.1 . .
C9 C10 C2 120.48(8) . .
C9 C10 H10 119.8 . .
C2 C10 H10 119.8 . .
C16 C11 C12 117.15(8) . .
C16 C11 C4 123.02(7) . .
C12 C11 C4 119.83(7) . .
C13 C12 C11 121.59(8) . .
C13 C12 H12 119.2 . .
C11 C12 H12 119.2 . .
C14 C13 C12 119.85(8) . .
C14 C13 H13 120.1 . .
C12 C13 H13 120.1 . .
O1 C14 C15 118.25(8) . .
O1 C14 C13 121.96(8) . .
C15 C14 C13 119.79(8) . .
C14 C15 C16 119.65(8) . .
C14 C15 H15 120.2 . .
C16 C15 H15 120.2 . .
C11 C16 C15 121.95(8) . .
C11 C16 H16 119.0 . .
C15 C16 H16 119.0 . .
C1 C17 H17A 109.5 . .
C1 C17 H17B 109.5 . .
H17A C17 H17B 109.5 . .
C1 C17 H17C 109.5 . .
H17A C17 H17C 109.5 . .
H17B C17 H17C 109.5 . .
C1 C18 H18A 109.5 . .
C1 C18 H18B 109.5 . .
H18A C18 H18B 109.5 . .
C1 C18 H18C 109.5 . .
H18A C18 H18C 109.5 . .
H18B C18 H18C 109.5 . .
Cl1 Cl1 C0 180.0 10 10
Cl1 Cl1 C0 0.0 10 .
C0 Cl1 C0 180.0 10 .
Cl1 C0 Cl2 109.70(9) 10 2
Cl1 C0 Cl2 109.70(9) 10 3
Cl2 C0 Cl2 109.24(9) 2 3
Cl1 C0 Cl2 109.70(9) 10 .
Cl2 C0 Cl2 109.25(9) 2 .
Cl2 C0 Cl2 109.24(9) 3 .
Cl1 C0 Cl1 0.0 10 .
Cl2 C0 Cl1 109.70(9) 2 .
Cl2 C0 Cl1 109.70(9) 3 .
Cl2 C0 Cl1 109.70(9) . .

loop_
_geom_bond_atom_site_label_1
_geom_bond_atom_site_label_2
_geom_bond_distance
_geom_bond_site_symmetry_2
O1 C14 1.3817(11) .
O1 H1 0.8500 .
O2 C2 1.3675(11) .
O2 C1 1.4602(11) .
C1 C17 1.5195(12) .
C1 C5 1.5268(12) .
C1 C18 1.5268(13) .
C2 C3 1.4008(12) .
C2 C10 1.4047(12) .
C3 C7 1.4033(12) .
C3 C4 1.5242(12) .
C4 C11 1.5416(12) .
C4 C5 1.5418(12) .
C4 C6 1.5481(12) .
C5 H5A 0.9900 .
C5 H5B 0.9900 .
C6 H6A 0.9800 .
C6 H6B 0.9800 .
C6 H6C 0.9800 .
C7 C8 1.3896(13) .
C7 H7 0.9500 .
C8 C9 1.3953(13) .
C8 H8 0.9500 .
C9 C10 1.3850(13) .
C9 H9 0.9500 .
C10 H10 0.9500 .
C11 C16 1.3951(12) .
C11 C12 1.4042(12) .
C12 C13 1.3928(12) .
C12 H12 0.9500 .
C13 C14 1.3920(13) .
C13 H13 0.9500 .
C14 C15 1.3890(13) .
C15 C16 1.3959(12) .
C15 H15 0.9500 .
C16 H16 0.9500 .
C17 H17A 0.9800 .
C17 H17B 0.9800 .
C17 H17C 0.9800 .
C18 H18A 0.9800 .
C18 H18B 0.9800 .
C18 H18C 0.9800 .
Cl1 Cl1 0.328(6) 10
Cl1 C0 1.428(4) 10
Cl1 C0 1.756(4) .
Cl2 C0 1.7556(11) .
C0 Cl1 1.428(4) 10
C0 Cl2 1.7556(11) 2
C0 Cl2 1.7556(11) 3

loop_
_geom_hbond_atom_site_label_D
_geom_hbond_atom_site_label_H
_geom_hbond_atom_site_label_A
_geom_hbond_distance_DH
_geom_hbond_distance_HA
_geom_hbond_distance_DA
_geom_hbond_angle_DHA
_geom_hbond_site_symmetry_A
O1 H1 O1 0.85 1.96 2.8078(8) 172.5 11_556
